data_4306766
loop_
_publ_author_name
'Chinwon Rim'
'Hongming Zhang'
'David Y. Son'

_publ_contact_author_address
;Department of Chemistry
Southern Methodist University
Dallas, TX 75275-0314
;
_publ_contact_author_email dson@smu.edu
_publ_contact_author_name 'Professor David Y. Son'
_publ_section_title
;
Silyl-Substituted Thioether Ligands and Their Ag(I) Complexes
;
_journal_name_full 'Inorganic Chemistry'
_journal_page_first 11993
_journal_page_last 12003
_journal_paper_doi 10.1021/ic801580t
_journal_volume 47
_journal_year 2008
_chemical_formula_sum 'C18 H40 Ag2 F6 O6 S10 Si2'
_chemical_formula_weight 1059.02
_chemical_name_systematic
; 
 ? 
;
_space_group_IT_number 14
_symmetry_cell_setting monoclinic
_symmetry_space_group_name_Hall '-P 2ybc'
_symmetry_space_group_name_H-M 'P 1 21/c 1'
_atom_sites_solution_hydrogens geom
_atom_sites_solution_primary direct
_atom_sites_solution_secondary difmap
_audit_creation_method SHELXL-97
_cell_angle_alpha 90.00
_cell_angle_beta 106.190(1)
_cell_angle_gamma 90.00
_cell_formula_units_Z 4
_cell_length_a 13.5726(10)
_cell_length_b 16.4573(12)
_cell_length_c 17.8509(13)
_cell_measurement_reflns_used 22173
_cell_measurement_temperature 100(2)
_cell_measurement_theta_max 28.23
_cell_measurement_theta_min 2.38
_cell_volume 3829.2(5)
_computing_cell_refinement 'Bruker SAINT'
_computing_data_collection 'Bruker SMART'
_computing_data_reduction 'Bruker SAINT'
_computing_molecular_graphics 'Bruker SHELXTL'
_computing_publication_material 'Bruker SHELXTL'
_computing_structure_refinement 'SHELXL-97 (Sheldrick, 1997)'
_computing_structure_solution 'SHELXS-97 (Sheldrick, 1990)'
_diffrn_ambient_temperature 100(2)
_diffrn_detector_area_resol_mean 83.33
_diffrn_measured_fraction_theta_full 0.978
_diffrn_measured_fraction_theta_max 0.978
_diffrn_measurement_device_type 'Bruker APEX'
_diffrn_measurement_method 'phi and omega scans'
_diffrn_radiation_monochromator graphite
_diffrn_radiation_source 'fine-focus sealed tube'
_diffrn_radiation_type MoK\a
_diffrn_radiation_wavelength 0.71073
_diffrn_reflns_av_R_equivalents 0.033
_diffrn_reflns_av_sigmaI/netI 0.025
_diffrn_reflns_limit_h_max 18
_diffrn_reflns_limit_h_min -17
_diffrn_reflns_limit_k_max 21
_diffrn_reflns_limit_k_min -21
_diffrn_reflns_limit_l_max 23
_diffrn_reflns_limit_l_min -23
_diffrn_reflns_number 45917
_diffrn_reflns_theta_full 28.33
_diffrn_reflns_theta_max 28.33
_diffrn_reflns_theta_min 1.72
_exptl_absorpt_coefficient_mu 1.692
_exptl_absorpt_correction_T_max 0.710
_exptl_absorpt_correction_T_min 0.555
_exptl_absorpt_correction_type multi-scan
_exptl_absorpt_process_details 'Bruker SADABS'
_exptl_crystal_colour colorless
_exptl_crystal_density_diffrn 1.837
_exptl_crystal_density_method 'not measured'
_exptl_crystal_description rods
_exptl_crystal_F_000 2128
_exptl_crystal_size_max 0.39
_exptl_crystal_size_mid 0.24
_exptl_crystal_size_min 0.22
_refine_diff_density_max 6.608
_refine_diff_density_min -0.757
_refine_diff_density_rms 0.234
_refine_ls_extinction_method none
_refine_ls_goodness_of_fit_ref 1.108
_refine_ls_hydrogen_treatment constr
_refine_ls_matrix_type full
_refine_ls_number_parameters 409
_refine_ls_number_reflns 9339
_refine_ls_number_restraints 0
_refine_ls_restrained_S_all 1.108
_refine_ls_R_factor_all 0.056
_refine_ls_R_factor_gt 0.053
_refine_ls_shift/su_max 0.001
_refine_ls_shift/su_mean 0.000
_refine_ls_structure_factor_coef Fsqd
_refine_ls_weighting_details 'calc w=1/[\s^2^(Fo^2^)+(0.0873P)^2^+6.1322P] where P=(Fo^2^+2Fc^2^)/3'
_refine_ls_weighting_scheme calc
_refine_ls_wR_factor_gt 0.133
_refine_ls_wR_factor_ref 0.137
_reflns_number_gt 8605
_reflns_number_total 9339
_reflns_threshold_expression >2sigma(I)
_cod_data_source_file ic801580t_si_001_8.cif
_cod_data_source_block 4-M
_cod_database_code 4306766

loop_
_symmetry_equiv_pos_as_xyz
'x, y, z'
'-x, y+1/2, -z+1/2'
'-x, -y, -z'
'x, -y-1/2, z-1/2'

loop_
_atom_site_label
_atom_site_type_symbol
_atom_site_fract_x
_atom_site_fract_y
_atom_site_fract_z
_atom_site_U_iso_or_equiv
_atom_site_adp_type
_atom_site_occupancy
_atom_site_symmetry_multiplicity
_atom_site_calc_flag
_atom_site_refinement_flags
_atom_site_disorder_assembly
_atom_site_disorder_group
Ag1 Ag 0.42714(2) 0.135975(16) 0.286541(14) 0.01505(9) Uani 1 1 d . . .
Ag2 Ag 0.59631(2) 0.126711(16) 0.216499(14) 0.01540(9) Uani 1 1 d . . .
Si1 Si 0.80769(7) 0.16050(6) 0.42964(5) 0.01296(18) Uani 1 1 d . . .
Si2 Si 0.21627(7) 0.16889(6) 0.07262(5) 0.01288(18) Uani 1 1 d . . .
S1 S 0.57092(6) 0.16545(5) 0.40699(5) 0.01352(16) Uani 1 1 d . . .
S2 S 0.66700(7) 0.03150(5) 0.33061(5) 0.01555(17) Uani 1 1 d . . .
S3 S 0.68859(7) 0.26007(5) 0.28405(5) 0.01542(17) Uani 1 1 d . . .
S4 S 0.91810(7) 0.28837(5) 0.35867(5) 0.02038(19) Uani 1 1 d . . .
S5 S 0.33932(7) 0.26621(5) 0.21632(5) 0.01576(17) Uani 1 1 d . . .
S6 S 0.11396(8) 0.30132(6) 0.13684(6) 0.0245(2) Uani 1 1 d . . .
S7 S 0.34767(6) 0.03866(5) 0.17385(5) 0.01335(16) Uani 1 1 d . . .
S8 S 0.45374(6) 0.16601(5) 0.09807(5) 0.01367(17) Uani 1 1 d . . .
S9 S 0.27336(6) 0.05322(5) 0.38553(5) 0.01480(17) Uani 1 1 d . . .
S10 S 0.73707(6) 0.04720(5) 0.10598(5) 0.01410(17) Uani 1 1 d . . .
O1 O 0.2915(2) 0.13220(15) 0.35544(17) 0.0205(6) Uani 1 1 d . . .
O2 O 0.3332(2) -0.01138(16) 0.36565(18) 0.0271(6) Uani 1 1 d . . .
O3 O 0.2680(2) 0.05349(17) 0.46502(15) 0.0249(6) Uani 1 1 d . . .
O4 O 0.7269(2) 0.12392(16) 0.14247(18) 0.0244(6) Uani 1 1 d . . .
O5 O 0.6677(2) -0.01451(17) 0.11815(18) 0.0300(7) Uani 1 1 d . . .
O6 O 0.7459(2) 0.05311(17) 0.02771(15) 0.0230(6) Uani 1 1 d . . .
F1 F 0.07805(19) 0.08870(19) 0.33631(16) 0.0388(6) Uani 1 1 d . . .
F2 F 0.1100(2) -0.03905(19) 0.35189(17) 0.0447(7) Uani 1 1 d . . .
F3 F 0.1361(2) 0.0225(2) 0.25368(14) 0.0414(7) Uani 1 1 d . . .
F4 F 0.8846(3) -0.0607(2) 0.13945(17) 0.0523(9) Uani 1 1 d . . .
F5 F 0.9351(2) 0.0643(2) 0.15572(18) 0.0528(9) Uani 1 1 d . . .
F6 F 0.8685(2) 0.00607(19) 0.23827(14) 0.0388(7) Uani 1 1 d . . .
C1 C 0.6826(3) 0.1003(2) 0.41140(19) 0.0137(6) Uani 1 1 d . . .
H1 H 0.6908 0.0651 0.4585 0.016 Uiso 1 1 calc R . .
C2 C 0.8113(3) 0.2166(2) 0.33744(19) 0.0148(6) Uani 1 1 d . . .
H2 H 0.8277 0.1746 0.3022 0.018 Uiso 1 1 calc R . .
C3 C 0.2145(3) 0.2250(2) 0.16507(19) 0.0153(6) Uani 1 1 d . . .
H3 H 0.1941 0.1854 0.2006 0.018 Uiso 1 1 calc R . .
C4 C 0.3383(2) 0.1046(2) 0.09193(19) 0.0129(6) Uani 1 1 d . . .
H4 H 0.3294 0.0685 0.0455 0.015 Uiso 1 1 calc R . .
C5 C 0.5267(3) 0.1263(2) 0.4868(2) 0.0229(8) Uani 1 1 d . . .
H5A H 0.5061 0.0694 0.4766 0.034 Uiso 1 1 calc R . .
H5B H 0.4680 0.1583 0.4917 0.034 Uiso 1 1 calc R . .
H5C H 0.5823 0.1299 0.5355 0.034 Uiso 1 1 calc R . .
C6 C 0.5789(3) -0.0418(2) 0.3513(2) 0.0189(7) Uani 1 1 d . . .
H6A H 0.6090 -0.0656 0.4029 0.028 Uiso 1 1 calc R . .
H6B H 0.5657 -0.0848 0.3117 0.028 Uiso 1 1 calc R . .
H6C H 0.5143 -0.0147 0.3503 0.028 Uiso 1 1 calc R . .
C7 C 0.7186(4) 0.3065(2) 0.2013(2) 0.0288(9) Uani 1 1 d . . .
H7A H 0.7737 0.3463 0.2198 0.043 Uiso 1 1 calc R . .
H7B H 0.6574 0.3338 0.1687 0.043 Uiso 1 1 calc R . .
H7C H 0.7408 0.2645 0.1707 0.043 Uiso 1 1 calc R . .
C8 C 0.8666(3) 0.3771(2) 0.3922(3) 0.0274(8) Uani 1 1 d . . .
H8A H 0.8044 0.3944 0.3525 0.041 Uiso 1 1 calc R . .
H8B H 0.9175 0.4209 0.4014 0.041 Uiso 1 1 calc R . .
H8C H 0.8497 0.3646 0.4408 0.041 Uiso 1 1 calc R . .
C9 C 0.9142(3) 0.0858(2) 0.4516(2) 0.0224(8) Uani 1 1 d . . .
H9A H 0.9799 0.1146 0.4680 0.034 Uiso 1 1 calc R . .
H9B H 0.9112 0.0536 0.4048 0.034 Uiso 1 1 calc R . .
H9C H 0.9077 0.0497 0.4936 0.034 Uiso 1 1 calc R . .
C10 C 0.8144(3) 0.2276(2) 0.5146(2) 0.0213(7) Uani 1 1 d . . .
H10A H 0.8050 0.1950 0.5581 0.032 Uiso 1 1 calc R . .
H10B H 0.7602 0.2687 0.5002 0.032 Uiso 1 1 calc R . .
H10C H 0.8814 0.2545 0.5304 0.032 Uiso 1 1 calc R . .
C11 C 0.3116(3) 0.3197(2) 0.2965(2) 0.0252(8) Uani 1 1 d . . .
H11A H 0.2598 0.3616 0.2760 0.038 Uiso 1 1 calc R . .
H11B H 0.3744 0.3452 0.3286 0.038 Uiso 1 1 calc R . .
H11C H 0.2855 0.2812 0.3283 0.038 Uiso 1 1 calc R . .
C12 C 0.0443(3) 0.2842(3) 0.2076(3) 0.0370(10) Uani 1 1 d . . .
H12A H 0.0174 0.2286 0.2023 0.056 Uiso 1 1 calc R . .
H12B H -0.0127 0.3228 0.1989 0.056 Uiso 1 1 calc R . .
H12C H 0.0904 0.2918 0.2602 0.056 Uiso 1 1 calc R . .
C13 C 0.4252(3) -0.0437(2) 0.1536(2) 0.0179(7) Uani 1 1 d . . .
H13A H 0.3918 -0.0667 0.1021 0.027 Uiso 1 1 calc R . .
H13B H 0.4327 -0.0859 0.1934 0.027 Uiso 1 1 calc R . .
H13C H 0.4931 -0.0229 0.1541 0.027 Uiso 1 1 calc R . .
C14 C 0.4901(3) 0.1319(3) 0.0131(2) 0.0228(8) Uani 1 1 d . . .
H14A H 0.5058 0.0737 0.0180 0.034 Uiso 1 1 calc R . .
H14B H 0.5507 0.1620 0.0092 0.034 Uiso 1 1 calc R . .
H14C H 0.4333 0.1415 -0.0338 0.034 Uiso 1 1 calc R . .
C15 C 0.1050(3) 0.0988(2) 0.0508(2) 0.0205(7) Uani 1 1 d . . .
H15A H 0.0413 0.1304 0.0354 0.031 Uiso 1 1 calc R . .
H15B H 0.1067 0.0667 0.0973 0.031 Uiso 1 1 calc R . .
H15C H 0.1083 0.0624 0.0081 0.031 Uiso 1 1 calc R . .
C16 C 0.2148(3) 0.2392(2) -0.0088(2) 0.0233(8) Uani 1 1 d . . .
H16A H 0.2330 0.2093 -0.0506 0.035 Uiso 1 1 calc R . .
H16B H 0.2647 0.2829 0.0100 0.035 Uiso 1 1 calc R . .
H16C H 0.1461 0.2625 -0.0290 0.035 Uiso 1 1 calc R . .
C17 C 0.1421(3) 0.0308(3) 0.3288(2) 0.0241(8) Uani 1 1 d . . .
C18 C 0.8634(3) 0.0123(3) 0.1631(2) 0.0269(9) Uani 1 1 d . . .

loop_
_atom_site_aniso_label
_atom_site_aniso_U_11
_atom_site_aniso_U_22
_atom_site_aniso_U_33
_atom_site_aniso_U_23
_atom_site_aniso_U_13
_atom_site_aniso_U_12
Ag1 0.01502(15) 0.01974(15) 0.01031(14) 0.00111(9) 0.00339(10) 0.00293(9)
Ag2 0.01496(15) 0.02102(15) 0.01028(14) -0.00222(9) 0.00358(10) -0.00323(9)
Si1 0.0128(4) 0.0147(4) 0.0110(4) 0.0012(3) 0.0026(3) 0.0010(3)
Si2 0.0145(4) 0.0137(4) 0.0103(4) 0.0006(3) 0.0033(3) 0.0017(3)
S1 0.0142(4) 0.0136(4) 0.0128(4) -0.0010(3) 0.0038(3) 0.0009(3)
S2 0.0190(4) 0.0149(4) 0.0132(4) -0.0023(3) 0.0053(3) 0.0016(3)
S3 0.0207(4) 0.0118(4) 0.0118(4) 0.0006(3) 0.0014(3) 0.0012(3)
S4 0.0178(4) 0.0182(4) 0.0263(5) 0.0000(3) 0.0081(3) -0.0028(3)
S5 0.0228(4) 0.0117(4) 0.0127(4) -0.0006(3) 0.0048(3) -0.0007(3)
S6 0.0274(5) 0.0238(5) 0.0217(4) 0.0025(3) 0.0063(4) 0.0132(4)
S7 0.0145(4) 0.0134(4) 0.0124(4) 0.0013(3) 0.0042(3) -0.0004(3)
S8 0.0148(4) 0.0143(4) 0.0123(4) -0.0005(3) 0.0043(3) -0.0019(3)
S9 0.0163(4) 0.0129(4) 0.0139(4) 0.0011(3) 0.0021(3) 0.0000(3)
S10 0.0142(4) 0.0131(4) 0.0146(4) 0.0004(3) 0.0033(3) -0.0014(3)
O1 0.0210(13) 0.0165(12) 0.0287(15) 0.0040(10) 0.0150(11) 0.0004(10)
O2 0.0238(14) 0.0173(13) 0.0380(16) -0.0043(11) 0.0047(12) 0.0068(11)
O3 0.0334(15) 0.0265(14) 0.0124(12) 0.0027(10) 0.0025(11) -0.0041(12)
O4 0.0305(15) 0.0182(13) 0.0303(16) -0.0058(10) 0.0180(13) -0.0018(11)
O5 0.0252(15) 0.0219(14) 0.0388(17) 0.0105(12) 0.0024(12) -0.0097(11)
O6 0.0297(15) 0.0253(14) 0.0137(12) -0.0010(10) 0.0054(10) 0.0036(11)
F1 0.0192(12) 0.0560(18) 0.0414(15) -0.0035(13) 0.0087(11) 0.0083(12)
F2 0.0392(16) 0.0466(17) 0.0474(17) -0.0069(13) 0.0104(13) -0.0264(13)
F3 0.0270(13) 0.078(2) 0.0150(11) -0.0094(12) -0.0009(9) 0.0000(13)
F4 0.060(2) 0.059(2) 0.0389(16) 0.0100(14) 0.0147(14) 0.0430(16)
F5 0.0166(13) 0.093(3) 0.0468(17) 0.0182(17) 0.0052(12) -0.0103(14)
F6 0.0296(13) 0.0682(19) 0.0150(11) 0.0066(11) 0.0004(9) 0.0070(13)
C1 0.0170(16) 0.0116(14) 0.0125(15) 0.0000(12) 0.0041(12) 0.0015(12)
C2 0.0168(16) 0.0146(15) 0.0135(15) -0.0012(12) 0.0048(12) -0.0004(12)
C3 0.0206(17) 0.0125(15) 0.0136(15) 0.0012(12) 0.0063(13) 0.0015(13)
C4 0.0119(14) 0.0156(15) 0.0114(15) 0.0001(12) 0.0035(11) 0.0003(12)
C5 0.0209(18) 0.035(2) 0.0142(17) 0.0000(14) 0.0074(14) -0.0008(15)
C6 0.0243(18) 0.0101(15) 0.0213(17) 0.0002(12) 0.0047(14) 0.0000(13)
C7 0.050(3) 0.0185(18) 0.0147(17) 0.0074(14) 0.0035(17) -0.0055(17)
C8 0.027(2) 0.0190(18) 0.035(2) -0.0040(15) 0.0067(17) -0.0036(15)
C9 0.0153(16) 0.0275(19) 0.0247(18) 0.0055(15) 0.0059(14) 0.0074(14)
C10 0.0230(18) 0.0284(19) 0.0130(16) -0.0037(14) 0.0055(13) -0.0036(15)
C11 0.040(2) 0.0177(17) 0.0182(17) -0.0100(14) 0.0090(16) 0.0004(16)
C12 0.028(2) 0.047(3) 0.042(3) -0.001(2) 0.0188(19) 0.011(2)
C13 0.0211(17) 0.0104(15) 0.0210(17) -0.0004(12) 0.0039(13) -0.0003(12)
C14 0.0222(19) 0.036(2) 0.0111(17) 0.0002(14) 0.0062(14) 0.0000(15)
C15 0.0162(16) 0.0225(17) 0.0210(18) -0.0017(14) 0.0020(13) -0.0011(14)
C16 0.0251(19) 0.028(2) 0.0171(17) 0.0081(14) 0.0074(14) 0.0034(15)
C17 0.0167(17) 0.035(2) 0.0201(18) -0.0004(15) 0.0036(14) -0.0024(15)
C18 0.0182(18) 0.045(2) 0.0177(18) 0.0065(16) 0.0057(14) 0.0057(17)

loop_
_atom_type_symbol
_atom_type_description
_atom_type_scat_dispersion_real
_atom_type_scat_dispersion_imag
_atom_type_scat_source
C C 0.0033 0.0016 'International Tables Vol C Tables 4.2.6.8 and 6.1.1.4'
H H 0.0000 0.0000 'International Tables Vol C Tables 4.2.6.8 and 6.1.1.4'
O O 0.0106 0.0060 'International Tables Vol C Tables 4.2.6.8 and 6.1.1.4'
F F 0.0171 0.0103 'International Tables Vol C Tables 4.2.6.8 and 6.1.1.4'
Si Si 0.0817 0.0704 'International Tables Vol C Tables 4.2.6.8 and 6.1.1.4'
S S 0.1246 0.1234 'International Tables Vol C Tables 4.2.6.8 and 6.1.1.4'
Ag Ag -0.8971 1.1015 'International Tables Vol C Tables 4.2.6.8 and 6.1.1.4'

loop_
_geom_angle_atom_site_label_1
_geom_angle_atom_site_label_2
_geom_angle_atom_site_label_3
_geom_angle
_geom_angle_site_symmetry_1
_geom_angle_site_symmetry_3
_geom_angle_publ_flag
O1 Ag1 S1 94.99(7) . . ?
O1 Ag1 S7 99.52(7) . . ?
S1 Ag1 S7 148.00(3) . . ?
O1 Ag1 S5 87.48(6) . . ?
S1 Ag1 S5 113.30(3) . . ?
S7 Ag1 S5 95.78(3) . . ?
O1 Ag1 Ag2 174.03(6) . . ?
S1 Ag1 Ag2 81.97(2) . . ?
S7 Ag1 Ag2 80.77(2) . . ?
S5 Ag1 Ag2 98.44(2) . . ?
O4 Ag2 S8 93.04(8) . . ?
O4 Ag2 S2 104.43(7) . . ?
S8 Ag2 S2 149.56(3) . . ?
O4 Ag2 S3 86.60(7) . . ?
S8 Ag2 S3 108.95(3) . . ?
S2 Ag2 S3 96.98(3) . . ?
O4 Ag2 Ag1 173.46(7) . . ?
S8 Ag2 Ag1 80.42(2) . . ?
S2 Ag2 Ag1 81.62(2) . . ?
S3 Ag2 Ag1 95.20(2) . . ?
C9 Si1 C10 111.32(18) . . ?
C9 Si1 C2 107.37(16) . . ?
C10 Si1 C2 114.30(16) . . ?
C9 Si1 C1 107.13(16) . . ?
C10 Si1 C1 106.61(16) . . ?
C2 Si1 C1 109.90(15) . . ?
C15 Si2 C16 113.18(18) . . ?
C15 Si2 C3 106.16(16) . . ?
C16 Si2 C3 112.25(17) . . ?
C15 Si2 C4 107.92(16) . . ?
C16 Si2 C4 107.79(16) . . ?
C3 Si2 C4 109.43(15) . . ?
C5 S1 C1 102.01(17) . . ?
C5 S1 Ag1 104.82(13) . . ?
C1 S1 Ag1 110.95(11) . . ?
C1 S2 C6 101.13(16) . . ?
C1 S2 Ag2 100.89(11) . . ?
C6 S2 Ag2 116.90(12) . . ?
C7 S3 C2 102.27(19) . . ?
C7 S3 Ag2 99.45(13) . . ?
C2 S3 Ag2 99.23(11) . . ?
C8 S4 C2 103.63(17) . . ?
C11 S5 C3 102.08(18) . . ?
C11 S5 Ag1 100.87(13) . . ?
C3 S5 Ag1 99.96(11) . . ?
C12 S6 C3 101.39(19) . . ?
C4 S7 C13 101.64(16) . . ?
C4 S7 Ag1 100.38(11) . . ?
C13 S7 Ag1 118.89(12) . . ?
C14 S8 C4 101.87(17) . . ?
C14 S8 Ag2 107.36(13) . . ?
C4 S8 Ag2 110.52(11) . . ?
O3 S9 O2 115.54(18) . . ?
O3 S9 O1 114.93(17) . . ?
O2 S9 O1 113.78(17) . . ?
O3 S9 C17 103.77(17) . . ?
O2 S9 C17 104.14(18) . . ?
O1 S9 C17 102.46(18) . . ?
O6 S10 O5 115.39(18) . . ?
O6 S10 O4 115.04(17) . . ?
O5 S10 O4 113.50(18) . . ?
O6 S10 C18 104.11(17) . . ?
O5 S10 C18 104.19(18) . . ?
O4 S10 C18 102.5(2) . . ?
S9 O1 Ag1 115.54(14) . . ?
S10 O4 Ag2 115.31(15) . . ?
S2 C1 S1 114.89(18) . . ?
S2 C1 Si1 111.28(17) . . ?
S1 C1 Si1 112.71(17) . . ?
S2 C1 H1 105.7 . . ?
S1 C1 H1 105.7 . . ?
Si1 C1 H1 105.7 . . ?
S3 C2 S4 114.33(18) . . ?
S3 C2 Si1 113.82(18) . . ?
S4 C2 Si1 110.21(17) . . ?
S3 C2 H2 105.9 . . ?
S4 C2 H2 105.9 . . ?
Si1 C2 H2 105.9 . . ?
S5 C3 S6 113.81(18) . . ?
S5 C3 Si2 112.53(18) . . ?
S6 C3 Si2 106.60(17) . . ?
S5 C3 H3 107.9 . . ?
S6 C3 H3 107.9 . . ?
Si2 C3 H3 107.9 . . ?
S7 C4 S8 114.66(17) . . ?
S7 C4 Si2 109.97(17) . . ?
S8 C4 Si2 112.74(17) . . ?
S7 C4 H4 106.3 . . ?
S8 C4 H4 106.3 . . ?
Si2 C4 H4 106.3 . . ?
S1 C5 H5A 109.5 . . ?
S1 C5 H5B 109.5 . . ?
H5A C5 H5B 109.5 . . ?
S1 C5 H5C 109.5 . . ?
H5A C5 H5C 109.5 . . ?
H5B C5 H5C 109.5 . . ?
S2 C6 H6A 109.5 . . ?
S2 C6 H6B 109.5 . . ?
H6A C6 H6B 109.5 . . ?
S2 C6 H6C 109.5 . . ?
H6A C6 H6C 109.5 . . ?
H6B C6 H6C 109.5 . . ?
S3 C7 H7A 109.5 . . ?
S3 C7 H7B 109.5 . . ?
H7A C7 H7B 109.5 . . ?
S3 C7 H7C 109.5 . . ?
H7A C7 H7C 109.5 . . ?
H7B C7 H7C 109.5 . . ?
S4 C8 H8A 109.5 . . ?
S4 C8 H8B 109.5 . . ?
H8A C8 H8B 109.5 . . ?
S4 C8 H8C 109.5 . . ?
H8A C8 H8C 109.5 . . ?
H8B C8 H8C 109.5 . . ?
Si1 C9 H9A 109.5 . . ?
Si1 C9 H9B 109.5 . . ?
H9A C9 H9B 109.5 . . ?
Si1 C9 H9C 109.5 . . ?
H9A C9 H9C 109.5 . . ?
H9B C9 H9C 109.5 . . ?
Si1 C10 H10A 109.5 . . ?
Si1 C10 H10B 109.5 . . ?
H10A C10 H10B 109.5 . . ?
Si1 C10 H10C 109.5 . . ?
H10A C10 H10C 109.5 . . ?
H10B C10 H10C 109.5 . . ?
S5 C11 H11A 109.5 . . ?
S5 C11 H11B 109.5 . . ?
H11A C11 H11B 109.5 . . ?
S5 C11 H11C 109.5 . . ?
H11A C11 H11C 109.5 . . ?
H11B C11 H11C 109.5 . . ?
S6 C12 H12A 109.5 . . ?
S6 C12 H12B 109.5 . . ?
H12A C12 H12B 109.5 . . ?
S6 C12 H12C 109.5 . . ?
H12A C12 H12C 109.5 . . ?
H12B C12 H12C 109.5 . . ?
S7 C13 H13A 109.5 . . ?
S7 C13 H13B 109.5 . . ?
H13A C13 H13B 109.5 . . ?
S7 C13 H13C 109.5 . . ?
H13A C13 H13C 109.5 . . ?
H13B C13 H13C 109.5 . . ?
S8 C14 H14A 109.5 . . ?
S8 C14 H14B 109.5 . . ?
H14A C14 H14B 109.5 . . ?
S8 C14 H14C 109.5 . . ?
H14A C14 H14C 109.5 . . ?
H14B C14 H14C 109.5 . . ?
Si2 C15 H15A 109.5 . . ?
Si2 C15 H15B 109.5 . . ?
H15A C15 H15B 109.5 . . ?
Si2 C15 H15C 109.5 . . ?
H15A C15 H15C 109.5 . . ?
H15B C15 H15C 109.5 . . ?
Si2 C16 H16A 109.5 . . ?
Si2 C16 H16B 109.5 . . ?
H16A C16 H16B 109.5 . . ?
Si2 C16 H16C 109.5 . . ?
H16A C16 H16C 109.5 . . ?
H16B C16 H16C 109.5 . . ?
F1 C17 F3 108.6(3) . . ?
F1 C17 F2 108.0(3) . . ?
F3 C17 F2 106.8(3) . . ?
F1 C17 S9 111.5(3) . . ?
F3 C17 S9 110.9(3) . . ?
F2 C17 S9 110.8(3) . . ?
F6 C18 F5 108.4(4) . . ?
F6 C18 F4 107.2(4) . . ?
F5 C18 F4 108.7(4) . . ?
F6 C18 S10 111.4(3) . . ?
F5 C18 S10 109.9(3) . . ?
F4 C18 S10 111.0(3) . . ?

loop_
_geom_bond_atom_site_label_1
_geom_bond_atom_site_label_2
_geom_bond_distance
_geom_bond_site_symmetry_2
_geom_bond_publ_flag
Ag1 O1 2.483(3) . ?
Ag1 S1 2.5154(8) . ?
Ag1 S7 2.5623(8) . ?
Ag1 S5 2.5985(9) . ?
Ag1 Ag2 2.9086(4) . ?
Ag2 O4 2.489(3) . ?
Ag2 S8 2.5201(8) . ?
Ag2 S2 2.5368(9) . ?
Ag2 S3 2.6452(9) . ?
Si1 C9 1.854(4) . ?
Si1 C10 1.858(4) . ?
Si1 C2 1.899(3) . ?
Si1 C1 1.914(3) . ?
Si2 C15 1.853(4) . ?
Si2 C16 1.854(4) . ?
Si2 C3 1.897(3) . ?
Si2 C4 1.914(3) . ?
S1 C5 1.812(4) . ?
S1 C1 1.841(3) . ?
S2 C1 1.799(3) . ?
S2 C6 1.807(4) . ?
S3 C7 1.807(4) . ?
S3 C2 1.819(3) . ?
S4 C8 1.792(4) . ?
S4 C2 1.826(3) . ?
S5 C11 1.806(4) . ?
S5 C3 1.818(4) . ?
S6 C12 1.799(4) . ?
S6 C3 1.819(3) . ?
S7 C4 1.797(3) . ?
S7 C13 1.813(4) . ?
S8 C14 1.810(4) . ?
S8 C4 1.842(3) . ?
S9 O3 1.441(3) . ?
S9 O2 1.441(3) . ?
S9 O1 1.453(3) . ?
S9 C17 1.824(4) . ?
S10 O6 1.439(3) . ?
S10 O5 1.442(3) . ?
S10 O4 1.445(3) . ?
S10 C18 1.826(4) . ?
F1 C17 1.322(5) . ?
F2 C17 1.335(5) . ?
F3 C17 1.328(4) . ?
F4 C18 1.331(5) . ?
F5 C18 1.331(5) . ?
F6 C18 1.328(4) . ?
C1 H1 1.0000 . ?
C2 H2 1.0000 . ?
C3 H3 1.0000 . ?
C4 H4 1.0000 . ?
C5 H5A 0.9800 . ?
C5 H5B 0.9800 . ?
C5 H5C 0.9800 . ?
C6 H6A 0.9800 . ?
C6 H6B 0.9800 . ?
C6 H6C 0.9800 . ?
C7 H7A 0.9800 . ?
C7 H7B 0.9800 . ?
C7 H7C 0.9800 . ?
C8 H8A 0.9800 . ?
C8 H8B 0.9800 . ?
C8 H8C 0.9800 . ?
C9 H9A 0.9800 . ?
C9 H9B 0.9800 . ?
C9 H9C 0.9800 . ?
C10 H10A 0.9800 . ?
C10 H10B 0.9800 . ?
C10 H10C 0.9800 . ?
C11 H11A 0.9800 . ?
C11 H11B 0.9800 . ?
C11 H11C 0.9800 . ?
C12 H12A 0.9800 . ?
C12 H12B 0.9800 . ?
C12 H12C 0.9800 . ?
C13 H13A 0.9800 . ?
C13 H13B 0.9800 . ?
C13 H13C 0.9800 . ?
C14 H14A 0.9800 . ?
C14 H14B 0.9800 . ?
C14 H14C 0.9800 . ?
C15 H15A 0.9800 . ?
C15 H15B 0.9800 . ?
C15 H15C 0.9800 . ?
C16 H16A 0.9800 . ?
C16 H16B 0.9800 . ?
C16 H16C 0.9800 . ?
